data_9008313
loop_
_publ_author_name
'Kohler, B. U.'
'Jansen, M.'

_publ_section_title
;
 Synthesis and crystal structure of 2H-CuAlO2
;
_journal_name_full 'Zeitschrift fur Kristallographie'
_journal_page_first 313
_journal_page_last 314
_journal_paper_doi 10.1524/zkri.1983.165.1-4.313
_journal_volume 165
_journal_year 1983
_chemical_compound_source Synthetic
_chemical_formula_sum 'Al Cu O2'
_chemical_name_mineral Delafossite
_space_group_IT_number 194
_symmetry_space_group_name_Hall '-P 6c 2c'
_symmetry_space_group_name_H-M 'P 63/m m c'
_cell_angle_alpha 90
_cell_angle_beta 90
_cell_angle_gamma 120
_cell_length_a 2.858
_cell_length_b 2.858
_cell_length_c 11.293
_cell_formula_units_Z 2
_cell_volume 79.885
_database_code_amcsd 0010862
_exptl_crystal_density_diffrn 5.094
_cod_original_formula_sum 'Cu Al O2'
_cod_database_code 9008313

loop_
_space_group_symop_operation_xyz
x,y,z
-x,-x+y,1/2+z
x,x-y,1/2-z
-x+y,-x,1/2-z
x-y,x,1/2+z
-y,-x,z
y,x,-z
y,-x+y,-z
-y,x-y,z
x-y,-y,1/2+z
-x+y,y,1/2-z
x,y,1/2-z
-x,-y,1/2+z
x,x-y,z
-x,-x+y,-z
x-y,x,-z
-x+y,-x,z
y,x,1/2+z
-y,-x,1/2-z
-y,x-y,1/2-z
y,-x+y,1/2+z
-x+y,y,z
x-y,-y,-z
-x,-y,-z

loop_
_atom_site_aniso_label
_atom_site_aniso_U_11
_atom_site_aniso_U_22
_atom_site_aniso_U_33
_atom_site_aniso_U_12
_atom_site_aniso_U_13
_atom_site_aniso_U_23
Cu 0.00621 0.00621 0.00258 0.00310 0.00000 0.00000
Al 0.00124 0.00124 0.00258 0.00062 0.00000 0.00000
O 0.00186 0.00186 0.00388 0.00093 0.00000 0.00000

loop_
_atom_site_label
_atom_site_fract_x
_atom_site_fract_y
_atom_site_fract_z
Cu 0.33333 0.66667 0.25000
Al 0.00000 0.00000 0.00000
O 0.33333 0.66667 0.08590

loop_
_cod_related_entry_id
_cod_related_entry_database
_cod_related_entry_code
1 AMCSD 0010862
